data_7706393
loop_
_publ_author_name
'Xi, Jing'
'Ma, Xiufang'
'Cen, Peipei'
'Wu, Yuewei'
'Zhang, Yi-Quan'
'Guo, Yan'
'Yang, Jinhui'
'Chen, Lei'
'Liu, Xiangyu'

_publ_section_title
;
 Regulating the magnetic dynamics of mononuclear \b-diketone Dy(iii)
 single-molecule magnets through the substitution effect on capping
 N-donor coligands.
;
_journal_issue 6
_journal_name_full 'Dalton transactions (Cambridge, England : 2003)'
_journal_page_first 2102
_journal_page_last 2111
_journal_paper_doi 10.1039/d0dt03780j
_journal_volume 50
_journal_year 2021
_chemical_formula_moiety 'C60 H48 Dy F9 N2 O6'
_chemical_formula_sum 'C60 H48 Dy F9 N2 O6'
_chemical_formula_weight 1226.50
_space_group_crystal_system triclinic
_space_group_IT_number 2
_space_group_name_Hall '-P 1'
_space_group_name_H-M_alt 'P -1'
_atom_sites_solution_hydrogens geom
_audit_creation_date 2019-04-29
_audit_creation_method
;
Olex2 1.2
(compiled 2018.05.29 svn.r3508 for OlexSys, GUI svn.r5506)
;
_audit_update_record
;
2021-01-05 deposited with the CCDC.	2021-01-11 downloaded from the CCDC.
;
_cell_angle_alpha 81.837(7)
_cell_angle_beta 73.573(8)
_cell_angle_gamma 66.289(9)
_cell_formula_units_Z 2
_cell_length_a 12.6768(13)
_cell_length_b 15.0227(14)
_cell_length_c 16.5274(14)
_cell_measurement_reflns_used 2044
_cell_measurement_temperature 150.00(10)
_cell_measurement_theta_max 66.1880
_cell_measurement_theta_min 3.9020
_cell_volume 2762.7(5)
_computing_cell_refinement 'CrysAlisPro 1.171.39.46 (Rigaku OD, 2018)'
_computing_data_collection 'CrysAlisPro 1.171.39.46 (Rigaku OD, 2018)'
_computing_data_reduction 'CrysAlisPro 1.171.39.46 (Rigaku OD, 2018)'
_computing_molecular_graphics 'Olex2 (Dolomanov et al., 2009)'
_computing_publication_material 'Olex2 (Dolomanov et al., 2009)'
_computing_structure_refinement 'ShelXL (Sheldrick, 2015)'
_diffrn_ambient_environment N~2~
_diffrn_ambient_temperature 150.00(10)
_diffrn_detector 'CCD plate'
_diffrn_detector_area_resol_mean 10.6525
_diffrn_detector_type Atlas
_diffrn_measured_fraction_theta_full 0.986
_diffrn_measured_fraction_theta_max 0.986
_diffrn_measurement_details
;
List of Runs (angles in degrees, time in seconds):

  # Type    Start    End  Width  t~exp~   \w     \q     \k     \f   Frames
#--------------------------------------------------------------------------
  1  \w    -67.00  32.00   1.00    5.00    --  -39.95  57.00 -30.00   99
  2  \w    -64.00  34.00   1.00    5.00    --  -39.95  38.00-120.00   98
  3  \w    -35.00  73.00   1.00    5.00    --   39.95 -77.00  60.00  108
  4  \w     35.00  60.00   1.00    8.00    --  105.48 -30.00  30.00   25
;
_diffrn_measurement_device 'four-circle diffractometer'
_diffrn_measurement_device_type 'SuperNova, Dual, Cu at home/near, Atlas'
_diffrn_measurement_method '\w scans'
_diffrn_orient_matrix_type 'CrysAlisPro convention (1999,Acta A55,543-557)'
_diffrn_orient_matrix_UB_11 0.0625354000
_diffrn_orient_matrix_UB_12 -0.0552851000
_diffrn_orient_matrix_UB_13 0.0700762000
_diffrn_orient_matrix_UB_21 -0.0054819000
_diffrn_orient_matrix_UB_22 0.0960768000
_diffrn_orient_matrix_UB_23 0.0267834000
_diffrn_orient_matrix_UB_31 -0.1219241000
_diffrn_orient_matrix_UB_32 0.0152972000
_diffrn_orient_matrix_UB_33 0.0621351000
_diffrn_radiation_monochromator mirror
_diffrn_radiation_probe x-ray
_diffrn_radiation_type CuK\a
_diffrn_radiation_wavelength 1.54184
_diffrn_reflns_av_R_equivalents 0.0556
_diffrn_reflns_av_unetI/netI 0.0713
_diffrn_reflns_Laue_measured_fraction_full 0.986
_diffrn_reflns_Laue_measured_fraction_max 0.986
_diffrn_reflns_limit_h_max 14
_diffrn_reflns_limit_h_min -15
_diffrn_reflns_limit_k_max 17
_diffrn_reflns_limit_k_min -16
_diffrn_reflns_limit_l_max 19
_diffrn_reflns_limit_l_min -17
_diffrn_reflns_number 15207
_diffrn_reflns_point_group_measured_fraction_full 0.986
_diffrn_reflns_point_group_measured_fraction_max 0.986
_diffrn_reflns_theta_full 66.589
_diffrn_reflns_theta_max 66.589
_diffrn_reflns_theta_min 3.932
_diffrn_source 'micro-focus sealed X-ray tube'
_diffrn_source_type 'SuperNova (Cu) X-ray Source'
_exptl_absorpt_coefficient_mu 7.947
_exptl_absorpt_correction_T_max 1.00000
_exptl_absorpt_correction_T_min 0.47253
_exptl_absorpt_correction_type multi-scan
_exptl_absorpt_process_details
;
CrysAlisPro 1.171.39.46 (Rigaku Oxford Diffraction, 2018)
Empirical absorption correction using spherical harmonics,
 implemented in SCALE3 ABSPACK scaling algorithm.
;
_exptl_crystal_colour colourless
_exptl_crystal_density_diffrn 1.474
_exptl_crystal_description block
_exptl_crystal_F_000 1234
_exptl_crystal_size_max 0.16
_exptl_crystal_size_mid 0.12
_exptl_crystal_size_min 0.11
_refine_diff_density_max 1.123
_refine_diff_density_min -1.854
_refine_diff_density_rms 0.090
_refine_ls_extinction_method none
_refine_ls_goodness_of_fit_ref 1.032
_refine_ls_hydrogen_treatment constr
_refine_ls_matrix_type full
_refine_ls_number_parameters 740
_refine_ls_number_reflns 9615
_refine_ls_number_restraints 48
_refine_ls_restrained_S_all 1.041
_refine_ls_R_factor_all 0.0729
_refine_ls_R_factor_gt 0.0525
_refine_ls_shift/su_max 0.001
_refine_ls_shift/su_mean 0.000
_refine_ls_structure_factor_coef Fsqd
_refine_ls_weighting_details 'w=1/[\s^2^(Fo^2^)+(0.0759P)^2^] where P=(Fo^2^+2Fc^2^)/3'
_refine_ls_weighting_scheme calc
_refine_ls_wR_factor_gt 0.1266
_refine_ls_wR_factor_ref 0.1410
_reflns_Friedel_coverage 0.000
_reflns_number_gt 7609
_reflns_number_total 9615
_reflns_threshold_expression 'I > 2\s(I)'
_cod_data_source_file d0dt03780j2.cif
_cod_data_source_block 4
_cod_depositor_comments 'Adding full bibliography for 7706390--7706394.cif.'
_cod_database_code 7706393
_shelx_shelxl_version_number 2014/7
_shelx_space_group_comment
;
The symmetry employed for this shelxl refinement is uniquely defined
by the following loop, which should always be used as a source of
symmetry information in preference to the above space-group names.
They are only intended as comments.
;
_shelx_estimated_absorpt_t_max 0.475
_shelx_estimated_absorpt_t_min 0.363
_reflns_odcompleteness_completeness 35.14
_olex2_refinement_description
;
1. Fixed Uiso
 At 1.2 times of:
  All C(H) groups
 At 1.5 times of:
  All C(H,H,H) groups
2. Uiso/Uaniso restraints and constraints
Uanis(C57) \\sim Ueq, Uanis(C59) \\sim Ueq, Uanis(C60) \\sim Ueq, Uanis(C58)
\\sim Ueq, Uanis(C59A) \\sim Ueq, Uanis(C58A) \\sim Ueq, Uanis(C60A) \\sim Ueq:
with sigma of 0.01 and sigma for terminal atoms of 0.02
Uanis(F7) \\sim Ueq: with sigma of 0.01 and sigma for terminal atoms of 0.02
3. Others
 Sof(C58A)=Sof(H58D)=Sof(H58E)=Sof(H58F)=Sof(C59A)=Sof(H59D)=Sof(H59E)=
 Sof(H59F)=Sof(C60A)=Sof(H60D)=Sof(H60E)=Sof(H60F)=1-FVAR(1)
 Sof(C58)=Sof(H58A)=Sof(H58B)=Sof(H58C)=Sof(C59)=Sof(H59A)=Sof(H59B)=Sof(H59C)=
 Sof(C60)=Sof(H60A)=Sof(H60B)=Sof(H60C)=FVAR(1)
4.a Aromatic/amide H refined with riding coordinates:
 C3(H3), C6(H6), C7(H7), C9(H9), C10(H10), C11(H11), C12(H12), C14(H14),
 C17(H17), C20(H20), C21(H21), C23(H23), C24(H24), C25(H25), C26(H26), C28(H28),
  C31(H31), C34(H34), C35(H35), C37(H37), C38(H38), C39(H39), C40(H40),
 C42(H42), C43(H43), C44(H44), C46(H46), C49(H49), C51(H51), C52(H52)
4.b Idealised Me refined as rotating group:
 C54(H54A,H54B,H54C), C55(H55A,H55B,H55C), C56(H56A,H56B,H56C), C58(H58A,H58B,
 H58C), C59(H59A,H59B,H59C), C60(H60A,H60B,H60C), C58A(H58D,H58E,H58F),
 C59A(H59D,H59E,H59F), C60A(H60D,H60E,H60F)
;
_olex2_submission_special_instructions 'No special instructions were received'
_oxdiff_exptl_absorpt_empirical_details
;
Empirical correction (ABSPACK) includes:
- Absorption correction using spherical harmonics
- Frame scaling
;
_oxdiff_exptl_absorpt_empirical_full_max 1.816
_oxdiff_exptl_absorpt_empirical_full_min 0.641

loop_
_space_group_symop_operation_xyz
'x, y, z'
'-x, -y, -z'

loop_
_atom_site_label
_atom_site_type_symbol
_atom_site_fract_x
_atom_site_fract_y
_atom_site_fract_z
_atom_site_U_iso_or_equiv
_atom_site_adp_type
_atom_site_occupancy
_atom_site_site_symmetry_order
_atom_site_calc_flag
_atom_site_refinement_flags_posn
_atom_site_refinement_flags_adp
_atom_site_refinement_flags_occupancy
_atom_site_disorder_assembly
_atom_site_disorder_group
Dy1 Dy 0.30041(3) 0.72042(2) 0.30549(2) 0.03418(11) Uani 1 1 d . . . . .
F1 F -0.0631(4) 0.6419(4) 0.2360(3) 0.0812(14) Uani 1 1 d . . . . .
F2 F 0.0926(4) 0.5355(3) 0.2657(3) 0.0737(12) Uani 1 1 d . . . . .
F3 F -0.0520(3) 0.6148(3) 0.3641(2) 0.0589(10) Uani 1 1 d . . . . .
F4 F 0.6093(7) 0.7104(4) 0.4269(6) 0.162(4) Uani 1 1 d . . . . .
F5 F 0.7330(6) 0.6060(7) 0.3371(4) 0.169(4) Uani 1 1 d . . . . .
F6 F 0.6818(4) 0.5672(3) 0.4633(3) 0.0807(13) Uani 1 1 d . . . . .
F7 F 0.5465(8) 0.8625(5) 0.0071(3) 0.162(3) Uani 1 1 d . U . . .
F8 F 0.5923(4) 0.8536(4) 0.1217(4) 0.0942(16) Uani 1 1 d . . . . .
F9 F 0.4237(5) 0.9545(3) 0.1091(3) 0.0863(14) Uani 1 1 d . . . . .
O1 O 0.1415(3) 0.6747(3) 0.3209(2) 0.0368(8) Uani 1 1 d . . . . .
O2 O 0.1614(3) 0.8451(3) 0.2460(2) 0.0383(8) Uani 1 1 d . . . . .
O3 O 0.4641(4) 0.6849(3) 0.3605(3) 0.0474(10) Uani 1 1 d . . . . .
O4 O 0.3753(3) 0.5568(3) 0.3364(2) 0.0404(9) Uani 1 1 d . . . . .
O5 O 0.4211(3) 0.7857(3) 0.2051(2) 0.0404(9) Uani 1 1 d . . . . .
O6 O 0.3421(3) 0.6511(3) 0.1769(2) 0.0364(8) Uani 1 1 d . . . . .
N1 N 0.1994(4) 0.7253(3) 0.4613(3) 0.0402(10) Uani 1 1 d . . . . .
N2 N 0.2606(4) 0.8696(3) 0.3810(3) 0.0396(10) Uani 1 1 d . . . . .
C1 C 0.0084(5) 0.6244(4) 0.2859(4) 0.0440(13) Uani 1 1 d . . . . .
C2 C 0.0661(5) 0.6978(4) 0.2779(3) 0.0346(11) Uani 1 1 d . . . . .
C3 C 0.0286(5) 0.7803(4) 0.2281(3) 0.0387(12) Uani 1 1 d . . . . .
H3 H -0.0306 0.7887 0.2016 0.046 Uiso 1 1 calc R . . . .
C4 C 0.0769(5) 0.8525(4) 0.2159(3) 0.0364(12) Uani 1 1 d . . . . .
C5 C 0.0321(5) 0.9415(4) 0.1626(3) 0.0382(12) Uani 1 1 d . . . . .
C6 C -0.0867(5) 0.9813(4) 0.1563(4) 0.0443(13) Uani 1 1 d . . . . .
H6 H -0.1388 0.9512 0.1844 0.053 Uiso 1 1 calc R . . . .
C7 C -0.1253(5) 1.0650(5) 0.1082(4) 0.0511(15) Uani 1 1 d . . . . .
H7 H -0.2045 1.0922 0.1057 0.061 Uiso 1 1 calc R . . . .
C8 C -0.0467(5) 1.1105(4) 0.0626(4) 0.0449(13) Uani 1 1 d . . . . .
C9 C -0.0840(6) 1.1979(4) 0.0142(4) 0.0524(16) Uani 1 1 d . . . . .
H9 H -0.1629 1.2271 0.0112 0.063 Uiso 1 1 calc R . . . .
C10 C -0.0056(6) 1.2400(4) -0.0283(4) 0.0553(17) Uani 1 1 d . . . . .
H10 H -0.0322 1.2982 -0.0588 0.066 Uiso 1 1 calc R . . . .
C11 C 0.1149(6) 1.1964(4) -0.0265(4) 0.0555(16) Uani 1 1 d . . . . .
H11 H 0.1683 1.2244 -0.0570 0.067 Uiso 1 1 calc R . . . .
C12 C 0.1530(6) 1.1121(4) 0.0206(4) 0.0495(14) Uani 1 1 d . . . . .
H12 H 0.2325 1.0836 0.0221 0.059 Uiso 1 1 calc R . . . .
C13 C 0.0742(5) 1.0682(4) 0.0664(4) 0.0416(13) Uani 1 1 d . . . . .
C14 C 0.1102(5) 0.9836(4) 0.1191(4) 0.0425(13) Uani 1 1 d . . . . .
H14 H 0.1883 0.9565 0.1240 0.051 Uiso 1 1 calc R . . . .
C15 C 0.6415(7) 0.6258(5) 0.4008(5) 0.0619(18) Uani 1 1 d . . . . .
C16 C 0.5415(5) 0.6080(4) 0.3798(3) 0.0411(13) Uani 1 1 d . . . . .
C17 C 0.5496(5) 0.5142(4) 0.3801(4) 0.0462(14) Uani 1 1 d . . . . .
H17 H 0.6113 0.4638 0.3982 0.055 Uiso 1 1 calc R . . . .
C18 C 0.4664(5) 0.4922(4) 0.3535(3) 0.0359(12) Uani 1 1 d . . . . .
C19 C 0.4878(5) 0.3899(4) 0.3391(3) 0.0359(11) Uani 1 1 d . . . . .
C20 C 0.5781(6) 0.3082(4) 0.3648(4) 0.0520(15) Uani 1 1 d . . . . .
H20 H 0.6218 0.3166 0.3977 0.062 Uiso 1 1 calc R . . . .
C21 C 0.6019(6) 0.2171(5) 0.3416(5) 0.0604(18) Uani 1 1 d . . . . .
H21 H 0.6603 0.1639 0.3602 0.072 Uiso 1 1 calc R . . . .
C22 C 0.5389(5) 0.2026(4) 0.2899(4) 0.0497(15) Uani 1 1 d . . . . .
C23 C 0.5663(6) 0.1099(5) 0.2602(5) 0.065(2) Uani 1 1 d . . . . .
H23 H 0.6274 0.0560 0.2753 0.078 Uiso 1 1 calc R . . . .
C24 C 0.5038(7) 0.0988(6) 0.2093(5) 0.067(2) Uani 1 1 d . . . . .
H24 H 0.5237 0.0378 0.1893 0.081 Uiso 1 1 calc R . . . .
C25 C 0.4099(7) 0.1791(6) 0.1871(4) 0.064(2) Uani 1 1 d . . . . .
H25 H 0.3672 0.1707 0.1534 0.077 Uiso 1 1 calc R . . . .
C26 C 0.3810(6) 0.2696(5) 0.2148(4) 0.0509(15) Uani 1 1 d . . . . .
H26 H 0.3188 0.3224 0.1998 0.061 Uiso 1 1 calc R . . . .
C27 C 0.4455(5) 0.2830(4) 0.2665(3) 0.0401(12) Uani 1 1 d . . . . .
C28 C 0.4210(5) 0.3760(4) 0.2928(3) 0.0372(12) Uani 1 1 d . . . . .
H28 H 0.3584 0.4292 0.2786 0.045 Uiso 1 1 calc R . . . .
C29 C 0.5035(8) 0.8650(6) 0.0875(4) 0.071(2) Uani 1 1 d . . . . .
C30 C 0.4471(5) 0.7893(4) 0.1255(4) 0.0449(14) Uani 1 1 d . . . . .
C31 C 0.4306(5) 0.7389(4) 0.0707(3) 0.0463(14) Uani 1 1 d . . . . .
H31 H 0.4544 0.7509 0.0130 0.056 Uiso 1 1 calc R . . . .
C32 C 0.3782(5) 0.6687(4) 0.0992(3) 0.0355(12) Uani 1 1 d . . . . .
C33 C 0.3611(4) 0.6152(4) 0.0380(3) 0.0336(11) Uani 1 1 d . . . . .
C34 C 0.4145(5) 0.6160(4) -0.0500(3) 0.0419(13) Uani 1 1 d . . . . .
H34 H 0.4629 0.6511 -0.0716 0.050 Uiso 1 1 calc R . . . .
C35 C 0.3953(6) 0.5660(5) -0.1026(3) 0.0491(15) Uani 1 1 d . . . . .
H35 H 0.4333 0.5658 -0.1597 0.059 Uiso 1 1 calc R . . . .
C36 C 0.3201(5) 0.5145(4) -0.0738(3) 0.0415(13) Uani 1 1 d . . . . .
C37 C 0.2964(6) 0.4633(5) -0.1277(4) 0.0543(16) Uani 1 1 d . . . . .
H37 H 0.3329 0.4622 -0.1851 0.065 Uiso 1 1 calc R . . . .
C38 C 0.2212(7) 0.4156(5) -0.0969(4) 0.0619(18) Uani 1 1 d . . . . .
H38 H 0.2077 0.3813 -0.1329 0.074 Uiso 1 1 calc R . . . .
C39 C 0.1636(7) 0.4184(5) -0.0100(4) 0.0619(18) Uani 1 1 d . . . . .
H39 H 0.1099 0.3878 0.0103 0.074 Uiso 1 1 calc R . . . .
C40 C 0.1852(6) 0.4646(5) 0.0440(4) 0.0538(16) Uani 1 1 d . . . . .
H40 H 0.1484 0.4637 0.1013 0.065 Uiso 1 1 calc R . . . .
C41 C 0.2643(5) 0.5149(4) 0.0140(3) 0.0382(12) Uani 1 1 d . . . . .
C42 C 0.2875(5) 0.5651(4) 0.0676(3) 0.0380(12) Uani 1 1 d . . . . .
H42 H 0.2519 0.5645 0.1251 0.046 Uiso 1 1 calc R . . . .
C43 C 0.1682(5) 0.6514(4) 0.4990(3) 0.0433(13) Uani 1 1 d . . . . .
H43 H 0.1829 0.6003 0.4660 0.052 Uiso 1 1 calc R . . . .
C44 C 0.1147(5) 0.6469(4) 0.5849(4) 0.0453(14) Uani 1 1 d . . . . .
H44 H 0.0960 0.5934 0.6081 0.054 Uiso 1 1 calc R . . . .
C45 C 0.0896(5) 0.7225(4) 0.6356(3) 0.0418(13) Uani 1 1 d . . . . .
C46 C 0.1220(5) 0.7991(4) 0.5956(3) 0.0389(12) Uani 1 1 d . . . . .
H46 H 0.1066 0.8516 0.6270 0.047 Uiso 1 1 calc R . . . .
C47 C 0.1766(5) 0.7989(4) 0.5104(3) 0.0361(12) Uani 1 1 d . . . . .
C48 C 0.2140(5) 0.8788(4) 0.4657(3) 0.0356(11) Uani 1 1 d . . . . .
C49 C 0.2038(5) 0.9569(4) 0.5070(3) 0.0355(11) Uani 1 1 d . . . . .
H49 H 0.1682 0.9623 0.5645 0.043 Uiso 1 1 calc R . . . .
C50 C 0.2453(5) 1.0268(4) 0.4646(3) 0.0357(12) Uani 1 1 d . . . . .
C51 C 0.2929(6) 1.0167(4) 0.3786(4) 0.0470(15) Uani 1 1 d . . . . .
H51 H 0.3214 1.0624 0.3471 0.056 Uiso 1 1 calc R . . . .
C52 C 0.2982(6) 0.9394(4) 0.3394(4) 0.0516(16) Uani 1 1 d . . . . .
H52 H 0.3294 0.9352 0.2813 0.062 Uiso 1 1 calc R . . . .
C53 C 0.0320(6) 0.7231(5) 0.7310(4) 0.0507(15) Uani 1 1 d . . . . .
C54 C -0.0023(10) 0.6366(7) 0.7598(4) 0.101(4) Uani 1 1 d . . . . .
H54A H -0.0543 0.6353 0.7280 0.151 Uiso 1 1 calc GR . . . .
H54B H -0.0424 0.6414 0.8187 0.151 Uiso 1 1 calc GR . . . .
H54C H 0.0679 0.5780 0.7511 0.151 Uiso 1 1 calc GR . . . .
C55 C 0.1191(8) 0.7227(6) 0.7781(4) 0.074(2) Uani 1 1 d . . . . .
H55A H 0.1919 0.6671 0.7629 0.110 Uiso 1 1 calc GR . . . .
H55B H 0.0854 0.7199 0.8378 0.110 Uiso 1 1 calc GR . . . .
H55C H 0.1351 0.7810 0.7635 0.110 Uiso 1 1 calc GR . . . .
C56 C -0.0810(7) 0.8157(6) 0.7507(5) 0.079(2) Uani 1 1 d . . . . .
H56A H -0.0600 0.8717 0.7372 0.118 Uiso 1 1 calc GR . . . .
H56B H -0.1201 0.8148 0.8096 0.118 Uiso 1 1 calc GR . . . .
H56C H -0.1335 0.8185 0.7176 0.118 Uiso 1 1 calc GR . . . .
C57 C 0.2365(6) 1.1128(4) 0.5086(4) 0.0493(15) Uani 1 1 d . U . . .
C58 C 0.0905(9) 1.1767(8) 0.5318(7) 0.052(3) Uani 0.563(11) 1 d . U P A 1
H58A H 0.0627 1.1899 0.4814 0.077 Uiso 0.563(11) 1 calc GR . P A 1
H58B H 0.0737 1.2370 0.5558 0.077 Uiso 0.563(11) 1 calc GR . P A 1
H58C H 0.0508 1.1402 0.5718 0.077 Uiso 0.563(11) 1 calc GR . P A 1
C59 C 0.2646(13) 1.0844(9) 0.5932(7) 0.054(3) Uani 0.563(11) 1 d . U P A 1
H59A H 0.2169 1.0497 0.6263 0.081 Uiso 0.563(11) 1 calc GR . P A 1
H59B H 0.2476 1.1418 0.6217 0.081 Uiso 0.563(11) 1 calc GR . P A 1
H59C H 0.3473 1.0435 0.5856 0.081 Uiso 0.563(11) 1 calc GR . P A 1
C60 C 0.2891(15) 1.1778(11) 0.4539(9) 0.061(4) Uani 0.563(11) 1 d . U P A 1
H60A H 0.3736 1.1437 0.4352 0.092 Uiso 0.563(11) 1 calc GR . P A 1
H60B H 0.2726 1.2333 0.4849 0.092 Uiso 0.563(11) 1 calc GR . P A 1
H60C H 0.2555 1.1989 0.4060 0.092 Uiso 0.563(11) 1 calc GR . P A 1
C58A C 0.3851(15) 1.0812(12) 0.5064(12) 0.069(5) Uani 0.437(11) 1 d . U P A 2
H58D H 0.4151 1.0176 0.5321 0.103 Uiso 0.437(11) 1 calc GR . P A 2
H58E H 0.3920 1.1276 0.5369 0.103 Uiso 0.437(11) 1 calc GR . P A 2
H58F H 0.4304 1.0809 0.4490 0.103 Uiso 0.437(11) 1 calc GR . P A 2
C59A C 0.1790(17) 1.1201(12) 0.5975(10) 0.061(5) Uani 0.437(11) 1 d . U P A 2
H59D H 0.0973 1.1291 0.6060 0.092 Uiso 0.437(11) 1 calc GR . P A 2
H59E H 0.1829 1.1745 0.6190 0.092 Uiso 0.437(11) 1 calc GR . P A 2
H59F H 0.2186 1.0614 0.6267 0.092 Uiso 0.437(11) 1 calc GR . P A 2
C60A C 0.213(2) 1.2051(12) 0.4612(13) 0.067(5) Uani 0.437(11) 1 d . U P A 2
H60D H 0.2623 1.1945 0.4047 0.100 Uiso 0.437(11) 1 calc GR . P A 2
H60E H 0.2298 1.2486 0.4880 0.100 Uiso 0.437(11) 1 calc GR . P A 2
H60F H 0.1307 1.2330 0.4595 0.100 Uiso 0.437(11) 1 calc GR . P A 2

loop_
_atom_site_aniso_label
_atom_site_aniso_U_11
_atom_site_aniso_U_22
_atom_site_aniso_U_33
_atom_site_aniso_U_23
_atom_site_aniso_U_13
_atom_site_aniso_U_12
Dy1 0.04326(19) 0.03755(17) 0.03049(17) 0.00056(11) -0.00840(12) -0.02530(13)
F1 0.118(4) 0.113(4) 0.072(3) 0.032(2) -0.052(3) -0.097(3)
F2 0.076(3) 0.059(2) 0.096(3) -0.022(2) 0.003(2) -0.046(2)
F3 0.070(2) 0.081(3) 0.0438(19) 0.0035(17) -0.0008(17) -0.058(2)
F4 0.180(6) 0.070(3) 0.322(10) 0.001(5) -0.189(7) -0.052(4)
F5 0.126(5) 0.382(12) 0.086(4) 0.004(5) -0.014(4) -0.198(7)
F6 0.087(3) 0.094(3) 0.091(3) 0.003(3) -0.052(3) -0.046(3)
F7 0.313(8) 0.211(6) 0.049(3) -0.029(3) 0.036(4) -0.234(7)
F8 0.076(3) 0.100(3) 0.131(4) -0.020(3) 0.000(3) -0.070(3)
F9 0.118(4) 0.064(3) 0.103(4) 0.019(2) -0.031(3) -0.066(3)
O1 0.040(2) 0.043(2) 0.0341(19) 0.0058(15) -0.0090(16) -0.0244(17)
O2 0.039(2) 0.039(2) 0.043(2) -0.0001(16) -0.0118(16) -0.0207(17)
O3 0.051(2) 0.048(2) 0.061(3) 0.0034(19) -0.028(2) -0.029(2)
O4 0.041(2) 0.039(2) 0.051(2) 0.0028(17) -0.0189(18) -0.0214(18)
O5 0.047(2) 0.052(2) 0.036(2) -0.0022(16) -0.0060(16) -0.0362(19)
O6 0.044(2) 0.0392(19) 0.0322(19) -0.0007(15) -0.0033(15) -0.0262(17)
N1 0.054(3) 0.041(2) 0.036(2) 0.0028(19) -0.010(2) -0.032(2)
N2 0.056(3) 0.042(2) 0.027(2) 0.0022(18) -0.004(2) -0.029(2)
C1 0.047(3) 0.058(4) 0.037(3) 0.002(3) -0.006(3) -0.035(3)
C2 0.034(3) 0.045(3) 0.029(3) -0.004(2) -0.003(2) -0.023(2)
C3 0.038(3) 0.048(3) 0.037(3) -0.002(2) -0.010(2) -0.023(3)
C4 0.035(3) 0.044(3) 0.033(3) -0.007(2) -0.005(2) -0.019(2)
C5 0.042(3) 0.035(3) 0.038(3) -0.004(2) -0.008(2) -0.015(2)
C6 0.042(3) 0.048(3) 0.043(3) -0.001(3) -0.008(2) -0.019(3)
C7 0.036(3) 0.059(4) 0.051(4) -0.004(3) -0.013(3) -0.009(3)
C8 0.048(3) 0.039(3) 0.042(3) -0.008(2) -0.013(3) -0.007(3)
C9 0.053(4) 0.046(3) 0.046(3) -0.001(3) -0.020(3) -0.003(3)
C10 0.076(5) 0.040(3) 0.041(3) 0.005(3) -0.017(3) -0.014(3)
C11 0.072(5) 0.044(3) 0.051(4) 0.002(3) -0.012(3) -0.026(3)
C12 0.055(4) 0.046(3) 0.054(4) 0.002(3) -0.017(3) -0.024(3)
C13 0.047(3) 0.035(3) 0.041(3) -0.004(2) -0.012(2) -0.014(2)
C14 0.039(3) 0.042(3) 0.050(3) -0.002(3) -0.015(3) -0.016(2)
C15 0.077(5) 0.067(4) 0.072(5) 0.015(4) -0.040(4) -0.049(4)
C16 0.047(3) 0.060(4) 0.030(3) -0.001(2) -0.012(2) -0.033(3)
C17 0.049(3) 0.048(3) 0.055(4) 0.006(3) -0.024(3) -0.027(3)
C18 0.042(3) 0.049(3) 0.025(2) 0.000(2) -0.001(2) -0.031(3)
C19 0.038(3) 0.041(3) 0.035(3) 0.001(2) -0.006(2) -0.024(2)
C20 0.051(4) 0.046(3) 0.070(4) 0.001(3) -0.025(3) -0.024(3)
C21 0.052(4) 0.042(3) 0.094(5) 0.001(3) -0.028(4) -0.019(3)
C22 0.046(3) 0.052(3) 0.054(4) -0.010(3) 0.004(3) -0.030(3)
C23 0.054(4) 0.052(4) 0.090(5) -0.020(4) 0.002(4) -0.029(3)
C24 0.068(5) 0.073(5) 0.067(5) -0.031(4) 0.019(4) -0.047(4)
C25 0.081(5) 0.081(5) 0.048(4) -0.021(3) 0.002(3) -0.055(5)
C26 0.067(4) 0.064(4) 0.039(3) -0.002(3) -0.010(3) -0.045(3)
C27 0.043(3) 0.051(3) 0.034(3) -0.002(2) -0.001(2) -0.032(3)
C28 0.042(3) 0.042(3) 0.035(3) -0.001(2) -0.004(2) -0.028(2)
C29 0.109(6) 0.094(6) 0.040(4) -0.015(4) 0.012(4) -0.084(5)
C30 0.055(4) 0.052(3) 0.038(3) -0.003(3) -0.002(3) -0.038(3)
C31 0.063(4) 0.057(3) 0.029(3) -0.004(2) 0.005(3) -0.042(3)
C32 0.034(3) 0.034(3) 0.036(3) -0.008(2) -0.001(2) -0.014(2)
C33 0.033(3) 0.038(3) 0.030(3) -0.003(2) -0.006(2) -0.015(2)
C34 0.048(3) 0.049(3) 0.035(3) -0.002(2) -0.003(2) -0.030(3)
C35 0.065(4) 0.063(4) 0.027(3) -0.007(3) -0.001(3) -0.038(3)
C36 0.054(3) 0.045(3) 0.033(3) -0.005(2) -0.010(2) -0.025(3)
C37 0.084(5) 0.064(4) 0.031(3) -0.004(3) -0.013(3) -0.044(4)
C38 0.098(5) 0.064(4) 0.050(4) 0.000(3) -0.029(4) -0.051(4)
C39 0.085(5) 0.069(4) 0.059(4) -0.002(3) -0.015(4) -0.058(4)
C40 0.077(4) 0.062(4) 0.039(3) -0.004(3) -0.006(3) -0.048(4)
C41 0.046(3) 0.039(3) 0.036(3) -0.005(2) -0.009(2) -0.022(2)
C42 0.048(3) 0.040(3) 0.030(3) -0.004(2) -0.003(2) -0.024(3)
C43 0.064(4) 0.044(3) 0.036(3) 0.000(2) -0.006(3) -0.039(3)
C44 0.060(4) 0.045(3) 0.042(3) 0.006(2) -0.011(3) -0.035(3)
C45 0.053(3) 0.050(3) 0.032(3) -0.001(2) -0.006(2) -0.033(3)
C46 0.051(3) 0.048(3) 0.028(3) -0.001(2) -0.005(2) -0.033(3)
C47 0.045(3) 0.041(3) 0.032(3) 0.002(2) -0.009(2) -0.027(2)
C48 0.040(3) 0.039(3) 0.035(3) 0.002(2) -0.011(2) -0.023(2)
C49 0.042(3) 0.040(3) 0.027(3) -0.004(2) -0.005(2) -0.020(2)
C50 0.035(3) 0.036(3) 0.036(3) -0.008(2) 0.000(2) -0.017(2)
C51 0.067(4) 0.036(3) 0.042(3) -0.005(2) 0.001(3) -0.032(3)
C52 0.078(4) 0.050(3) 0.031(3) -0.002(2) 0.003(3) -0.040(3)
C53 0.067(4) 0.061(4) 0.034(3) 0.000(3) -0.002(3) -0.043(3)
C54 0.177(10) 0.120(7) 0.036(4) -0.016(4) 0.023(5) -0.117(7)
C55 0.102(6) 0.102(6) 0.034(3) 0.005(4) -0.015(4) -0.059(5)
C56 0.087(6) 0.093(6) 0.050(4) -0.014(4) 0.010(4) -0.044(5)
C57 0.075(4) 0.036(3) 0.040(3) -0.003(2) -0.010(3) -0.027(3)
C58 0.046(6) 0.046(6) 0.054(7) -0.014(5) -0.008(5) -0.008(5)
C59 0.066(8) 0.055(7) 0.053(7) -0.006(5) -0.029(6) -0.025(6)
C60 0.089(10) 0.058(8) 0.053(7) -0.015(6) -0.001(7) -0.052(8)
C58A 0.063(9) 0.066(9) 0.089(11) -0.027(8) -0.012(8) -0.033(8)
C59A 0.067(11) 0.055(9) 0.066(10) -0.014(7) -0.003(8) -0.033(8)
C60A 0.098(13) 0.031(8) 0.073(11) -0.003(7) -0.027(11) -0.022(9)

loop_
_atom_type_symbol
_atom_type_description
_atom_type_scat_dispersion_real
_atom_type_scat_dispersion_imag
_atom_type_scat_source
C C 0.0181 0.0091 'International Tables Vol C Tables 4.2.6.8 and 6.1.1.4'
H H 0.0000 0.0000 'International Tables Vol C Tables 4.2.6.8 and 6.1.1.4'
N N 0.0311 0.0180 'International Tables Vol C Tables 4.2.6.8 and 6.1.1.4'
O O 0.0492 0.0322 'International Tables Vol C Tables 4.2.6.8 and 6.1.1.4'
Dy Dy -9.8046 9.8477 'International Tables Vol C Tables 4.2.6.8 and 6.1.1.4'
F F 0.0727 0.0534 'International Tables Vol C Tables 4.2.6.8 and 6.1.1.4'

loop_
_geom_angle_atom_site_label_1
_geom_angle_atom_site_label_2
_geom_angle_atom_site_label_3
_geom_angle
_geom_angle_site_symmetry_1
_geom_angle_site_symmetry_3
_geom_angle_publ_flag
O1 Dy1 O2 72.90(12) . . ?
O1 Dy1 O3 140.90(13) . . ?
O1 Dy1 O6 76.87(12) . . ?
O1 Dy1 N1 73.41(13) . . ?
O1 Dy1 N2 117.18(14) . . ?
O2 Dy1 O3 142.92(13) . . ?
O2 Dy1 O6 81.09(13) . . ?
O2 Dy1 N1 103.90(14) . . ?
O2 Dy1 N2 75.90(14) . . ?
O3 Dy1 N1 80.47(15) . . ?
O3 Dy1 N2 73.55(15) . . ?
O4 Dy1 O1 76.10(13) . . ?
O4 Dy1 O2 145.15(12) . . ?
O4 Dy1 O3 71.72(13) . . ?
O4 Dy1 O5 118.35(14) . . ?
O4 Dy1 O6 76.70(13) . . ?
O4 Dy1 N1 81.77(14) . . ?
O4 Dy1 N2 133.89(14) . . ?
O5 Dy1 O1 140.50(13) . . ?
O5 Dy1 O2 78.69(13) . . ?
O5 Dy1 O3 76.07(14) . . ?
O5 Dy1 O6 72.03(12) . . ?
O5 Dy1 N1 141.25(13) . . ?
O5 Dy1 N2 80.60(13) . . ?
O6 Dy1 O3 115.54(14) . . ?
O6 Dy1 N1 146.67(13) . . ?
O6 Dy1 N2 147.13(13) . . ?
N2 Dy1 N1 63.26(13) . . ?
C2 O1 Dy1 130.8(3) . . ?
C4 O2 Dy1 135.7(3) . . ?
C16 O3 Dy1 134.2(3) . . ?
C18 O4 Dy1 139.8(3) . . ?
C30 O5 Dy1 132.8(3) . . ?
C32 O6 Dy1 138.4(3) . . ?
C43 N1 Dy1 119.7(3) . . ?
C43 N1 C47 117.2(5) . . ?
C47 N1 Dy1 123.1(3) . . ?
C48 N2 Dy1 122.8(3) . . ?
C52 N2 Dy1 120.0(3) . . ?
C52 N2 C48 116.7(5) . . ?
F1 C1 F2 105.1(5) . . ?
F1 C1 F3 107.5(5) . . ?
F1 C1 C2 115.2(5) . . ?
F2 C1 C2 110.1(5) . . ?
F3 C1 F2 105.8(5) . . ?
F3 C1 C2 112.5(5) . . ?
O1 C2 C1 113.7(5) . . ?
O1 C2 C3 128.5(5) . . ?
C3 C2 C1 117.8(5) . . ?
C2 C3 H3 118.8 . . ?
C2 C3 C4 122.3(5) . . ?
C4 C3 H3 118.8 . . ?
O2 C4 C3 123.3(5) . . ?
O2 C4 C5 116.2(5) . . ?
C3 C4 C5 120.5(5) . . ?
C6 C5 C4 121.5(5) . . ?
C14 C5 C4 118.0(5) . . ?
C14 C5 C6 120.5(5) . . ?
C5 C6 H6 120.2 . . ?
C7 C6 C5 119.7(5) . . ?
C7 C6 H6 120.2 . . ?
C6 C7 H7 119.4 . . ?
C6 C7 C8 121.2(6) . . ?
C8 C7 H7 119.4 . . ?
C7 C8 C13 119.1(5) . . ?
C9 C8 C7 122.8(6) . . ?
C9 C8 C13 118.2(6) . . ?
C8 C9 H9 119.5 . . ?
C10 C9 C8 121.0(6) . . ?
C10 C9 H9 119.5 . . ?
C9 C10 H10 119.6 . . ?
C9 C10 C11 120.7(6) . . ?
C11 C10 H10 119.6 . . ?
C10 C11 H11 120.3 . . ?
C12 C11 C10 119.4(6) . . ?
C12 C11 H11 120.3 . . ?
C11 C12 H12 119.4 . . ?
C11 C12 C13 121.2(6) . . ?
C13 C12 H12 119.4 . . ?
C8 C13 C14 118.3(5) . . ?
C12 C13 C8 119.5(5) . . ?
C12 C13 C14 122.2(6) . . ?
C5 C14 C13 121.2(5) . . ?
C5 C14 H14 119.4 . . ?
C13 C14 H14 119.4 . . ?
F4 C15 F5 111.9(8) . . ?
F4 C15 F6 103.8(6) . . ?
F4 C15 C16 113.3(6) . . ?
F5 C15 F6 104.5(7) . . ?
F5 C15 C16 110.1(6) . . ?
F6 C15 C16 112.8(5) . . ?
O3 C16 C15 112.3(5) . . ?
O3 C16 C17 128.8(5) . . ?
C17 C16 C15 118.7(6) . . ?
C16 C17 H17 119.3 . . ?
C16 C17 C18 121.5(6) . . ?
C18 C17 H17 119.3 . . ?
O4 C18 C17 122.4(5) . . ?
O4 C18 C19 116.5(5) . . ?
C17 C18 C19 121.0(5) . . ?
C20 C19 C18 123.4(5) . . ?
C28 C19 C18 117.4(5) . . ?
C28 C19 C20 119.0(5) . . ?
C19 C20 H20 119.7 . . ?
C21 C20 C19 120.5(6) . . ?
C21 C20 H20 119.7 . . ?
C20 C21 H21 119.5 . . ?
C20 C21 C22 120.9(6) . . ?
C22 C21 H21 119.5 . . ?
C21 C22 C23 122.5(7) . . ?
C27 C22 C21 119.1(5) . . ?
C27 C22 C23 118.5(6) . . ?
C22 C23 H23 119.6 . . ?
C24 C23 C22 120.8(7) . . ?
C24 C23 H23 119.6 . . ?
C23 C24 H24 119.8 . . ?
C23 C24 C25 120.4(6) . . ?
C25 C24 H24 119.8 . . ?
C24 C25 H25 119.8 . . ?
C26 C25 C24 120.4(7) . . ?
C26 C25 H25 119.8 . . ?
C25 C26 H26 119.9 . . ?
C25 C26 C27 120.2(7) . . ?
C27 C26 H26 119.9 . . ?
C22 C27 C26 119.8(5) . . ?
C28 C27 C22 118.8(5) . . ?
C28 C27 C26 121.4(6) . . ?
C19 C28 C27 121.5(5) . . ?
C19 C28 H28 119.3 . . ?
C27 C28 H28 119.3 . . ?
F7 C29 F8 106.7(7) . . ?
F7 C29 F9 109.9(8) . . ?
F7 C29 C30 115.0(5) . . ?
F8 C29 F9 104.1(5) . . ?
F8 C29 C30 111.0(7) . . ?
F9 C29 C30 109.6(6) . . ?
O5 C30 C29 112.5(5) . . ?
O5 C30 C31 129.8(5) . . ?
C31 C30 C29 117.7(5) . . ?
C30 C31 H31 119.0 . . ?
C30 C31 C32 122.0(5) . . ?
C32 C31 H31 119.0 . . ?
O6 C32 C31 121.6(5) . . ?
O6 C32 C33 117.7(4) . . ?
C31 C32 C33 120.7(5) . . ?
C34 C33 C32 123.2(5) . . ?
C42 C33 C32 118.3(5) . . ?
C42 C33 C34 118.4(5) . . ?
C33 C34 H34 119.8 . . ?
C35 C34 C33 120.4(5) . . ?
C35 C34 H34 119.8 . . ?
C34 C35 H35 118.9 . . ?
C34 C35 C36 122.2(5) . . ?
C36 C35 H35 118.9 . . ?
C35 C36 C37 123.4(5) . . ?
C35 C36 C41 117.9(5) . . ?
C37 C36 C41 118.7(5) . . ?
C36 C37 H37 119.4 . . ?
C38 C37 C36 121.2(6) . . ?
C38 C37 H37 119.4 . . ?
C37 C38 H38 120.1 . . ?
C37 C38 C39 119.7(6) . . ?
C39 C38 H38 120.1 . . ?
C38 C39 H39 119.4 . . ?
C40 C39 C38 121.1(6) . . ?
C40 C39 H39 119.4 . . ?
C39 C40 H40 119.7 . . ?
C39 C40 C41 120.5(6) . . ?
C41 C40 H40 119.7 . . ?
C36 C41 C40 118.6(5) . . ?
C42 C41 C36 119.1(5) . . ?
C42 C41 C40 122.4(5) . . ?
C33 C42 C41 122.0(5) . . ?
C33 C42 H42 119.0 . . ?
C41 C42 H42 119.0 . . ?
N1 C43 H43 118.2 . . ?
N1 C43 C44 123.5(5) . . ?
C44 C43 H43 118.2 . . ?
C43 C44 H44 120.1 . . ?
C45 C44 C43 119.8(5) . . ?
C45 C44 H44 120.1 . . ?
C44 C45 C46 116.1(5) . . ?
C44 C45 C53 123.2(5) . . ?
C46 C45 C53 120.6(5) . . ?
C45 C46 H46 119.2 . . ?
C47 C46 C45 121.6(5) . . ?
C47 C46 H46 119.2 . . ?
N1 C47 C46 121.7(5) . . ?
N1 C47 C48 115.1(4) . . ?
C46 C47 C48 123.1(5) . . ?
N2 C48 C47 115.5(4) . . ?
N2 C48 C49 121.7(5) . . ?
C49 C48 C47 122.8(5) . . ?
C48 C49 H49 119.3 . . ?
C50 C49 C48 121.4(5) . . ?
C50 C49 H49 119.3 . . ?
C49 C50 C51 116.5(5) . . ?
C49 C50 C57 122.5(5) . . ?
C51 C50 C57 121.0(5) . . ?
C50 C51 H51 119.8 . . ?
C52 C51 C50 120.3(5) . . ?
C52 C51 H51 119.8 . . ?
N2 C52 C51 123.3(5) . . ?
N2 C52 H52 118.4 . . ?
C51 C52 H52 118.4 . . ?
C54 C53 C45 111.7(5) . . ?
C54 C53 C55 109.7(7) . . ?
C54 C53 C56 108.2(7) . . ?
C55 C53 C45 109.0(5) . . ?
C55 C53 C56 109.4(6) . . ?
C56 C53 C45 108.8(5) . . ?
C53 C54 H54A 109.5 . . ?
C53 C54 H54B 109.5 . . ?
C53 C54 H54C 109.5 . . ?
H54A C54 H54B 109.5 . . ?
H54A C54 H54C 109.5 . . ?
H54B C54 H54C 109.5 . . ?
C53 C55 H55A 109.5 . . ?
C53 C55 H55B 109.5 . . ?
C53 C55 H55C 109.5 . . ?
H55A C55 H55B 109.5 . . ?
H55A C55 H55C 109.5 . . ?
H55B C55 H55C 109.5 . . ?
C53 C56 H56A 109.5 . . ?
C53 C56 H56B 109.5 . . ?
C53 C56 H56C 109.5 . . ?
H56A C56 H56B 109.5 . . ?
H56A C56 H56C 109.5 . . ?
H56B C56 H56C 109.5 . . ?
C50 C57 C58 101.4(6) . . ?
C50 C57 C58A 100.5(6) . . ?
C59 C57 C50 112.4(6) . . ?
C59 C57 C58 103.9(8) . . ?
C60 C57 C50 114.8(7) . . ?
C60 C57 C58 105.2(9) . . ?
C60 C57 C59 116.9(9) . . ?
C59A C57 C50 116.9(7) . . ?
C59A C57 C58A 103.0(11) . . ?
C59A C57 C60A 115.0(12) . . ?
C60A C57 C50 116.9(9) . . ?
C60A C57 C58A 100.4(12) . . ?
C57 C58 H58A 109.5 . . ?
C57 C58 H58B 109.5 . . ?
C57 C58 H58C 109.5 . . ?
H58A C58 H58B 109.5 . . ?
H58A C58 H58C 109.5 . . ?
H58B C58 H58C 109.5 . . ?
C57 C59 H59A 109.5 . . ?
C57 C59 H59B 109.5 . . ?
C57 C59 H59C 109.5 . . ?
H59A C59 H59B 109.5 . . ?
H59A C59 H59C 109.5 . . ?
H59B C59 H59C 109.5 . . ?
C57 C60 H60A 109.5 . . ?
C57 C60 H60B 109.5 . . ?
C57 C60 H60C 109.5 . . ?
H60A C60 H60B 109.5 . . ?
H60A C60 H60C 109.5 . . ?
H60B C60 H60C 109.5 . . ?
C57 C58A H58D 109.5 . . ?
C57 C58A H58E 109.5 . . ?
C57 C58A H58F 109.5 . . ?
H58D C58A H58E 109.5 . . ?
H58D C58A H58F 109.5 . . ?
H58E C58A H58F 109.5 . . ?
C57 C59A H59D 109.5 . . ?
C57 C59A H59E 109.5 . . ?
C57 C59A H59F 109.5 . . ?
H59D C59A H59E 109.5 . . ?
H59D C59A H59F 109.5 . . ?
H59E C59A H59F 109.5 . . ?
C57 C60A H60D 109.5 . . ?
C57 C60A H60E 109.5 . . ?
C57 C60A H60F 109.5 . . ?
H60D C60A H60E 109.5 . . ?
H60D C60A H60F 109.5 . . ?
H60E C60A H60F 109.5 . . ?

loop_
_geom_bond_atom_site_label_1
_geom_bond_atom_site_label_2
_geom_bond_distance
_geom_bond_site_symmetry_2
_geom_bond_publ_flag
Dy1 O1 2.317(3) . ?
Dy1 O2 2.321(4) . ?
Dy1 O3 2.335(4) . ?
Dy1 O4 2.291(4) . ?
Dy1 O5 2.316(3) . ?
Dy1 O6 2.331(3) . ?
Dy1 N1 2.528(4) . ?
Dy1 N2 2.523(4) . ?
F1 C1 1.320(7) . ?
F2 C1 1.347(7) . ?
F3 C1 1.324(6) . ?
F4 C15 1.268(9) . ?
F5 C15 1.289(9) . ?
F6 C15 1.334(8) . ?
F7 C29 1.285(8) . ?
F8 C29 1.339(10) . ?
F9 C29 1.340(9) . ?
O1 C2 1.259(6) . ?
O2 C4 1.263(6) . ?
O3 C16 1.249(7) . ?
O4 C18 1.249(7) . ?
O5 C30 1.261(7) . ?
O6 C32 1.262(6) . ?
N1 C43 1.339(7) . ?
N1 C47 1.353(6) . ?
N2 C48 1.359(7) . ?
N2 C52 1.346(7) . ?
C1 C2 1.524(7) . ?
C2 C3 1.377(8) . ?
C3 H3 0.9300 . ?
C3 C4 1.413(7) . ?
C4 C5 1.491(8) . ?
C5 C6 1.408(8) . ?
C5 C14 1.368(8) . ?
C6 H6 0.9300 . ?
C6 C7 1.375(8) . ?
C7 H7 0.9300 . ?
C7 C8 1.416(9) . ?
C8 C9 1.416(8) . ?
C8 C13 1.421(8) . ?
C9 H9 0.9300 . ?
C9 C10 1.365(9) . ?
C10 H10 0.9300 . ?
C10 C11 1.407(10) . ?
C11 H11 0.9300 . ?
C11 C12 1.372(9) . ?
C12 H12 0.9300 . ?
C12 C13 1.402(8) . ?
C13 C14 1.423(8) . ?
C14 H14 0.9300 . ?
C15 C16 1.533(8) . ?
C16 C17 1.370(8) . ?
C17 H17 0.9300 . ?
C17 C18 1.413(7) . ?
C18 C19 1.492(7) . ?
C19 C20 1.412(8) . ?
C19 C28 1.379(7) . ?
C20 H20 0.9300 . ?
C20 C21 1.365(8) . ?
C21 H21 0.9300 . ?
C21 C22 1.412(9) . ?
C22 C23 1.417(8) . ?
C22 C27 1.411(9) . ?
C23 H23 0.9300 . ?
C23 C24 1.374(11) . ?
C24 H24 0.9300 . ?
C24 C25 1.403(11) . ?
C25 H25 0.9300 . ?
C25 C26 1.369(9) . ?
C26 H26 0.9300 . ?
C26 C27 1.419(8) . ?
C27 C28 1.408(7) . ?
C28 H28 0.9300 . ?
C29 C30 1.548(8) . ?
C30 C31 1.365(8) . ?
C31 H31 0.9300 . ?
C31 C32 1.423(7) . ?
C32 C33 1.487(7) . ?
C33 C34 1.421(7) . ?
C33 C42 1.370(7) . ?
C34 H34 0.9300 . ?
C34 C35 1.352(8) . ?
C35 H35 0.9300 . ?
C35 C36 1.402(8) . ?
C36 C37 1.416(8) . ?
C36 C41 1.423(7) . ?
C37 H37 0.9300 . ?
C37 C38 1.363(9) . ?
C38 H38 0.9300 . ?
C38 C39 1.413(9) . ?
C39 H39 0.9300 . ?
C39 C40 1.351(8) . ?
C40 H40 0.9300 . ?
C40 C41 1.429(8) . ?
C41 C42 1.399(7) . ?
C42 H42 0.9300 . ?
C43 H43 0.9300 . ?
C43 C44 1.395(8) . ?
C44 H44 0.9300 . ?
C44 C45 1.386(8) . ?
C45 C46 1.394(7) . ?
C45 C53 1.538(7) . ?
C46 H46 0.9300 . ?
C46 C47 1.383(7) . ?
C47 C48 1.489(7) . ?
C48 C49 1.383(7) . ?
C49 H49 0.9300 . ?
C49 C50 1.377(7) . ?
C50 C51 1.381(7) . ?
C50 C57 1.521(7) . ?
C51 H51 0.9300 . ?
C51 C52 1.379(7) . ?
C52 H52 0.9300 . ?
C53 C54 1.505(9) . ?
C53 C55 1.518(10) . ?
C53 C56 1.535(10) . ?
C54 H54A 0.9600 . ?
C54 H54B 0.9600 . ?
C54 H54C 0.9600 . ?
C55 H55A 0.9600 . ?
C55 H55B 0.9600 . ?
C55 H55C 0.9600 . ?
C56 H56A 0.9600 . ?
C56 H56B 0.9600 . ?
C56 H56C 0.9600 . ?
C57 C58 1.664(12) . ?
C57 C59 1.502(13) . ?
C57 C60 1.465(14) . ?
C57 C58A 1.739(18) . ?
C57 C59A 1.442(16) . ?
C57 C60A 1.454(18) . ?
C58 H58A 0.9600 . ?
C58 H58B 0.9600 . ?
C58 H58C 0.9600 . ?
C59 H59A 0.9600 . ?
C59 H59B 0.9600 . ?
C59 H59C 0.9600 . ?
C60 H60A 0.9600 . ?
C60 H60B 0.9600 . ?
C60 H60C 0.9600 . ?
C58A H58D 0.9600 . ?
C58A H58E 0.9600 . ?
C58A H58F 0.9600 . ?
C59A H59D 0.9600 . ?
C59A H59E 0.9600 . ?
C59A H59F 0.9600 . ?
C60A H60D 0.9600 . ?
C60A H60E 0.9600 . ?
C60A H60F 0.9600 . ?
